data_2202079
loop_
_publ_author_name
'Arslan, Hakan'
'Fl\"orke, Ulrich'
'K\"ulc\"u, Nevzat'

_publ_section_title
;
 <i>N</i>'-(4-Chlorobenzoyl)-<i>N,N</i>-diphenylthiourea
;
_journal_issue 5
_journal_name_full 'Acta Crystallographica Section E'
_journal_page_first o641
_journal_page_last o642
_journal_paper_doi 10.1107/S1600536803007992
_journal_volume 59
_journal_year 2003
_chemical_formula_iupac 'C20 H15 Cl N2 O S'
_chemical_formula_moiety 'C20 H15 Cl N2 O S'
_chemical_formula_sum 'C20 H15 Cl N2 O S'
_chemical_formula_weight 366.85
_chemical_name_systematic
;
N'-(4-Chlorobenzoyl)-N,N-diphenylthiourea
;
_space_group_IT_number 2
_symmetry_cell_setting triclinic
_symmetry_space_group_name_Hall '-P 1'
_symmetry_space_group_name_H-M 'P -1'
_atom_sites_solution_hydrogens geom
_atom_sites_solution_primary direct
_atom_sites_solution_secondary difmap
_audit_creation_method SHELXL-97
_cell_angle_alpha 88.140(10)
_cell_angle_beta 79.12(2)
_cell_angle_gamma 89.540(10)
_cell_formula_units_Z 2
_cell_length_a 6.811(2)
_cell_length_b 9.9500(10)
_cell_length_c 13.442(2)
_cell_measurement_reflns_used 26
_cell_measurement_temperature 293(2)
_cell_measurement_theta_max 18.644
_cell_measurement_theta_min 7.464
_cell_volume 894.1(3)
_computing_cell_refinement XSCANS
_computing_data_collection 'XSCANS (Siemens, 1996)'
_computing_data_reduction 'SHELXTL (Bruker, 1998)'
_computing_molecular_graphics SHELXTL
_computing_publication_material SHELXTL
_computing_structure_refinement SHELXTL
_computing_structure_solution SHELXTL
_diffrn_ambient_temperature 293(2)
_diffrn_measured_fraction_theta_full 0.998
_diffrn_measured_fraction_theta_max 0.998
_diffrn_measurement_device_type 'Bruker P4'
_diffrn_measurement_method \w
_diffrn_radiation_monochromator graphite
_diffrn_radiation_source 'fine-focus sealed tube'
_diffrn_radiation_type MoK\a
_diffrn_radiation_wavelength 0.71073
_diffrn_reflns_av_R_equivalents 0.0164
_diffrn_reflns_av_sigmaI/netI 0.0325
_diffrn_reflns_limit_h_max 8
_diffrn_reflns_limit_h_min -1
_diffrn_reflns_limit_k_max 12
_diffrn_reflns_limit_k_min -12
_diffrn_reflns_limit_l_max 17
_diffrn_reflns_limit_l_min -17
_diffrn_reflns_number 5122
_diffrn_reflns_theta_full 27.51
_diffrn_reflns_theta_max 27.51
_diffrn_reflns_theta_min 2.05
_diffrn_standards_decay_% <1
_diffrn_standards_interval_count 397
_diffrn_standards_number 3
_exptl_absorpt_coefficient_mu 0.340
_exptl_absorpt_correction_T_max 0.946
_exptl_absorpt_correction_T_min 0.811
_exptl_absorpt_correction_type '\y scan'
_exptl_absorpt_process_details '(North et al., 1968)'
_exptl_crystal_colour 'pale yellow'
_exptl_crystal_density_diffrn 1.363
_exptl_crystal_density_meas ?
_exptl_crystal_density_method 'not measured'
_exptl_crystal_description prism
_exptl_crystal_F_000 380
_exptl_crystal_size_max 0.38
_exptl_crystal_size_mid 0.25
_exptl_crystal_size_min 0.14
_refine_diff_density_max 0.331
_refine_diff_density_min -0.247
_refine_ls_extinction_coef 0.010(2)
_refine_ls_extinction_expression Fc^*^=kFc[1+0.001xFc^2^\l^3^/sin(2\q)]^-1/4^
_refine_ls_extinction_method SHELXL97
_refine_ls_goodness_of_fit_ref 1.078
_refine_ls_hydrogen_treatment constr
_refine_ls_matrix_type full
_refine_ls_number_parameters 227
_refine_ls_number_reflns 4095
_refine_ls_number_restraints 0
_refine_ls_restrained_S_all 1.078
_refine_ls_R_factor_all 0.0659
_refine_ls_R_factor_gt 0.0411
_refine_ls_shift/su_max 0.001
_refine_ls_shift/su_mean 0.000
_refine_ls_structure_factor_coef Fsqd
_refine_ls_weighting_details 'calc w = 1/[\s^2^(Fo^2^)+(0.0433P)^2^+0.3889P] where P = (Fo^2^+2Fc^2^)/3'
_refine_ls_weighting_scheme calc
_refine_ls_wR_factor_gt 0.1013
_refine_ls_wR_factor_ref 0.1216
_reflns_number_gt 2774
_reflns_number_total 4095
_reflns_threshold_expression I>2\s(I)
_cod_data_source_file na6220.cif
_cod_data_source_block I
_cod_depositor_comments
;
The following automatic conversions were performed:
'_symmetry_cell_setting' value 'Triclinic' changed to 'triclinic'
according to '/home/saulius/struct/CIF-dictionaries/cif_core.dic'
dictionary named 'cif_core.dic' version 2.4.1 from 2010-06-29.

Automatic conversion script
Id: cif_fix_enum 1527 2010-12-29 10:47:43Z saulius 

The following automatic conversions were performed:

'_symmetry_cell_setting' value 'Triclinic' changed to 'triclinic'
according to /home/saulius/struct/CIF-dictionaries/cif_core.dic
dictionary named 'cif_core.dic' version 2.4.1 from 2010-06-29.

Automatic conversion script
Id: cif_fix_values 1715 2011-07-08 13:25:40Z adriana 

The following automatic conversions were performed:

'_exptl_crystal_density_meas' value 'not measured' was changed to '?'
- the value is perceived as not measured.

Automatic conversion script
Id: cif_fix_values 3008 2015-01-20 13:52:24Z robertas 
;
_cod_database_code 2202079
_cod_database_fobs_code 2202079

loop_
_symmetry_equiv_pos_as_xyz
'x, y, z'
'-x, -y, -z'

loop_
_atom_site_label
_atom_site_fract_x
_atom_site_fract_y
_atom_site_fract_z
_atom_site_U_iso_or_equiv
_atom_site_adp_type
_atom_site_calc_flag
_atom_site_refinement_flags
_atom_site_occupancy
_atom_site_disorder_assembly
_atom_site_disorder_group
_atom_site_type_symbol
Cl1 0.67643(11) 0.47923(8) 0.88792(5) 0.0729(3) Uani d . 1 . . Cl
S1 0.25792(10) 1.13391(6) 0.47986(4) 0.04738(18) Uani d . 1 . . S
O1 0.0084(2) 0.89838(16) 0.73884(13) 0.0501(4) Uani d . 1 . . O
N1 0.2933(3) 0.98879(17) 0.64473(13) 0.0396(4) Uani d . 1 . . N
H1A 0.4201 0.9775 0.6261 0.047 Uiso calc R 1 . . H
N2 0.0871(3) 1.17658(17) 0.67074(12) 0.0390(4) Uani d . 1 . . N
C1 0.5091(3) 0.8203(2) 0.76573(16) 0.0426(5) Uani d . 1 . . C
H1B 0.5658 0.9035 0.7444 0.051 Uiso calc R 1 . . H
C2 0.6187(4) 0.7239(3) 0.80842(17) 0.0492(6) Uani d . 1 . . C
H2A 0.7488 0.7421 0.8159 0.059 Uiso calc R 1 . . H
C3 0.5335(4) 0.6012(2) 0.83954(16) 0.0466(5) Uani d . 1 . . C
C4 0.3408(4) 0.5725(2) 0.83064(18) 0.0506(6) Uani d . 1 . . C
H4A 0.2846 0.4894 0.8527 0.061 Uiso calc R 1 . . H
C5 0.2315(4) 0.6689(2) 0.78835(17) 0.0446(5) Uani d . 1 . . C
H5A 0.1007 0.6506 0.7823 0.054 Uiso calc R 1 . . H
C6 0.3154(3) 0.79303(19) 0.75479(15) 0.0362(4) Uani d . 1 . . C
C7 0.1890(3) 0.8953(2) 0.71348(15) 0.0381(5) Uani d . 1 . . C
C8 0.2062(3) 1.09956(19) 0.60398(15) 0.0371(5) Uani d . 1 . . C
C9 0.0873(4) 1.1734(2) 0.77834(15) 0.0418(5) Uani d . 1 . . C
C10 -0.0919(4) 1.1638(3) 0.84553(17) 0.0538(6) Uani d . 1 . . C
H10A -0.2108 1.1550 0.8218 0.065 Uiso calc R 1 . . H
C11 -0.0941(5) 1.1672(3) 0.94835(19) 0.0685(8) Uani d . 1 . . C
H11A -0.2151 1.1621 0.9939 0.082 Uiso calc R 1 . . H
C12 0.0813(6) 1.1782(3) 0.9839(2) 0.0734(9) Uani d . 1 . . C
H12A 0.0795 1.1780 1.0532 0.088 Uiso calc R 1 . . H
C13 0.2573(5) 1.1895(3) 0.9170(2) 0.0700(8) Uani d . 1 . . C
H13A 0.3756 1.1981 0.9412 0.084 Uiso calc R 1 . . H
C14 0.2638(4) 1.1884(2) 0.81301(18) 0.0529(6) Uani d . 1 . . C
H14A 0.3847 1.1975 0.7677 0.063 Uiso calc R 1 . . H
C15 -0.0397(3) 1.2783(2) 0.63622(14) 0.0373(5) Uani d . 1 . . C
C16 -0.2060(4) 1.2421(2) 0.60088(19) 0.0523(6) Uani d . 1 . . C
H16A -0.2337 1.1519 0.5937 0.063 Uiso calc R 1 . . H
C17 -0.3338(4) 1.3421(3) 0.5757(2) 0.0651(7) Uani d . 1 . . C
H17A -0.4482 1.3188 0.5520 0.078 Uiso calc R 1 . . H
C18 -0.2913(4) 1.4752(3) 0.5858(2) 0.0611(7) Uani d . 1 . . C
H18A -0.3779 1.5416 0.5697 0.073 Uiso calc R 1 . . H
C19 -0.1227(4) 1.5100(2) 0.61939(18) 0.0539(6) Uani d . 1 . . C
H19A -0.0934 1.6004 0.6248 0.065 Uiso calc R 1 . . H
C20 0.0053(4) 1.4121(2) 0.64556(16) 0.0449(5) Uani d . 1 . . C
H20A 0.1199 1.4359 0.6691 0.054 Uiso calc R 1 . . H

loop_
_atom_site_aniso_label
_atom_site_aniso_U_11
_atom_site_aniso_U_22
_atom_site_aniso_U_33
_atom_site_aniso_U_12
_atom_site_aniso_U_13
_atom_site_aniso_U_23
Cl1 0.0698(5) 0.0776(5) 0.0652(4) 0.0324(4) -0.0035(3) 0.0261(3)
S1 0.0623(4) 0.0435(3) 0.0329(3) 0.0149(3) -0.0015(2) 0.0033(2)
O1 0.0404(9) 0.0436(9) 0.0651(10) 0.0025(7) -0.0088(8) 0.0096(7)
N1 0.0418(10) 0.0355(9) 0.0379(9) 0.0076(8) -0.0002(7) 0.0062(7)
N2 0.0489(11) 0.0356(9) 0.0316(8) 0.0117(8) -0.0059(8) 0.0013(7)
C1 0.0441(12) 0.0408(11) 0.0409(11) -0.0032(10) -0.0042(9) 0.0062(9)
C2 0.0411(12) 0.0610(14) 0.0454(12) 0.0031(11) -0.0094(10) 0.0060(10)
C3 0.0498(13) 0.0495(13) 0.0380(11) 0.0157(11) -0.0044(10) 0.0092(9)
C4 0.0594(15) 0.0336(11) 0.0561(14) 0.0033(10) -0.0057(12) 0.0088(10)
C5 0.0451(13) 0.0342(11) 0.0550(13) 0.0003(9) -0.0112(10) 0.0017(9)
C6 0.0430(12) 0.0316(10) 0.0330(10) 0.0036(9) -0.0050(8) 0.0000(8)
C7 0.0446(12) 0.0318(10) 0.0377(10) 0.0015(9) -0.0070(9) -0.0016(8)
C8 0.0451(12) 0.0299(9) 0.0347(10) 0.0035(9) -0.0043(9) 0.0004(8)
C9 0.0610(14) 0.0330(10) 0.0308(10) 0.0113(10) -0.0082(9) 0.0006(8)
C10 0.0603(15) 0.0585(14) 0.0393(12) 0.0144(12) -0.0019(11) 0.0013(10)
C11 0.085(2) 0.0738(18) 0.0395(13) 0.0204(16) 0.0050(13) 0.0037(12)
C12 0.112(3) 0.0730(19) 0.0368(13) 0.0146(18) -0.0171(16) -0.0048(12)
C13 0.097(2) 0.0689(18) 0.0514(15) -0.0032(17) -0.0318(16) -0.0027(13)
C14 0.0619(16) 0.0520(14) 0.0454(13) 0.0019(12) -0.0121(11) -0.0001(10)
C15 0.0457(12) 0.0339(10) 0.0309(9) 0.0106(9) -0.0044(8) 0.0006(8)
C16 0.0558(15) 0.0440(12) 0.0587(14) -0.0017(11) -0.0160(12) 0.0043(11)
C17 0.0529(16) 0.0743(19) 0.0716(18) 0.0037(14) -0.0230(14) 0.0130(14)
C18 0.0676(18) 0.0569(15) 0.0562(15) 0.0257(14) -0.0080(13) 0.0114(12)
C19 0.0765(18) 0.0386(12) 0.0447(12) 0.0164(12) -0.0073(12) 0.0007(10)
C20 0.0555(14) 0.0388(11) 0.0409(11) 0.0088(10) -0.0105(10) -0.0019(9)

loop_
_atom_type_symbol
_atom_type_description
_atom_type_scat_dispersion_real
_atom_type_scat_dispersion_imag
_atom_type_scat_source
C C 0.0033 0.0016 'International Tables Vol C Tables 4.2.6.8 and 6.1.1.4'
H H 0.0000 0.0000 'International Tables Vol C Tables 4.2.6.8 and 6.1.1.4'
N N 0.0061 0.0033 'International Tables Vol C Tables 4.2.6.8 and 6.1.1.4'
O O 0.0106 0.0060 'International Tables Vol C Tables 4.2.6.8 and 6.1.1.4'
S S 0.1246 0.1234 'International Tables Vol C Tables 4.2.6.8 and 6.1.1.4'
Cl Cl 0.1484 0.1585 'International Tables Vol C Tables 4.2.6.8 and 6.1.1.4'

loop_
_geom_angle_atom_site_label_1
_geom_angle_atom_site_label_2
_geom_angle_atom_site_label_3
_geom_angle
_geom_angle_publ_flag
C7 N1 C8 124.4(2) y
C7 N1 H1A 117.8 ?
C8 N1 H1A 117.8 ?
C8 N2 C9 123.9(2) ?
C8 N2 C15 120.6(2) ?
C9 N2 C15 115.2(2) ?
C6 C1 C2 120.2(2) ?
C6 C1 H1B 119.9 ?
C2 C1 H1B 119.9 ?
C3 C2 C1 119.4(2) ?
C3 C2 H2A 120.3 ?
C1 C2 H2A 120.3 ?
C4 C3 C2 121.5(2) ?
C4 C3 Cl1 119.8(2) ?
C2 C3 Cl1 118.8(2) ?
C3 C4 C5 119.0(2) ?
C3 C4 H4A 120.5 ?
C5 C4 H4A 120.5 ?
C4 C5 C6 120.6(2) ?
C4 C5 H5A 119.7 ?
C6 C5 H5A 119.7 ?
C1 C6 C5 119.3(2) ?
C1 C6 C7 122.1(2) ?
C5 C6 C7 118.5(2) ?
O1 C7 N1 122.3(2) y
O1 C7 C6 122.7(2) y
N1 C7 C6 115.0(2) y
N2 C8 N1 116.1(2) y
N2 C8 S1 123.6(2) y
N1 C8 S1 120.3(2) y
C10 C9 C14 120.5(2) ?
C10 C9 N2 119.1(2) ?
C14 C9 N2 120.3(2) ?
C9 C10 C11 119.6(3) ?
C9 C10 H10A 120.2 ?
C11 C10 H10A 120.2 ?
C12 C11 C10 120.5(3) ?
C12 C11 H11A 119.8 ?
C10 C11 H11A 119.8 ?
C13 C12 C11 119.6(3) ?
C13 C12 H12A 120.2 ?
C11 C12 H12A 120.2 ?
C12 C13 C14 121.2(3) ?
C12 C13 H13A 119.4 ?
C14 C13 H13A 119.4 ?
C9 C14 C13 118.7(3) ?
C9 C14 H14A 120.7 ?
C13 C14 H14A 120.7 ?
C16 C15 C20 121.1(2) ?
C16 C15 N2 120.3(2) ?
C20 C15 N2 118.5(2) ?
C15 C16 C17 119.0(2) ?
C15 C16 H16A 120.5 ?
C17 C16 H16A 120.5 ?
C18 C17 C16 120.2(3) ?
C18 C17 H17A 119.9 ?
C16 C17 H17A 119.9 ?
C19 C18 C17 120.2(2) ?
C19 C18 H18A 119.9 ?
C17 C18 H18A 119.9 ?
C18 C19 C20 120.5(2) ?
C18 C19 H19A 119.8 ?
C20 C19 H19A 119.8 ?
C19 C20 C15 118.9(2) ?
C19 C20 H20A 120.5 ?
C15 C20 H20A 120.5 ?

loop_
_geom_bond_atom_site_label_1
_geom_bond_atom_site_label_2
_geom_bond_site_symmetry_2
_geom_bond_distance
_geom_bond_publ_flag
Cl1 C3 . 1.735(2) y
S1 C8 . 1.664(2) y
O1 C7 . 1.213(3) y
N1 C7 . 1.389(3) y
N1 C8 . 1.393(2) y
N1 H1A . 0.8600 ?
N2 C8 . 1.346(3) y
N2 C9 . 1.446(3) ?
N2 C15 . 1.447(2) ?
C1 C6 . 1.385(3) ?
C1 C2 . 1.386(3) ?
C1 H1B . 0.9300 ?
C2 C3 . 1.375(3) ?
C2 H2A . 0.9300 ?
C3 C4 . 1.374(3) ?
C4 C5 . 1.382(3) ?
C4 H4A . 0.9300 ?
C5 C6 . 1.390(3) ?
C5 H5A . 0.9300 ?
C6 C7 . 1.489(3) ?
C9 C10 . 1.377(3) ?
C9 C14 . 1.380(3) ?
C10 C11 . 1.381(3) ?
C10 H10A . 0.9300 ?
C11 C12 . 1.374(4) ?
C11 H11A . 0.9300 ?
C12 C13 . 1.359(5) ?
C12 H12A . 0.9300 ?
C13 C14 . 1.391(3) ?
C13 H13A . 0.9300 ?
C14 H14A . 0.9300 ?
C15 C16 . 1.364(3) ?
C15 C20 . 1.384(3) ?
C16 C17 . 1.391(3) ?
C16 H16A . 0.9300 ?
C17 C18 . 1.374(4) ?
C17 H17A . 0.9300 ?
C18 C19 . 1.362(4) ?
C18 H18A . 0.9300 ?
C19 C20 . 1.383(3) ?
C19 H19A . 0.9300 ?
C20 H20A . 0.9300 ?

loop_
_geom_torsion_atom_site_label_1
_geom_torsion_atom_site_label_2
_geom_torsion_atom_site_label_3
_geom_torsion_atom_site_label_4
_geom_torsion
C6 C1 C2 C3 0.1(3)
C1 C2 C3 C4 -1.0(4)
C1 C2 C3 Cl1 177.3(2)
C2 C3 C4 C5 0.7(4)
Cl1 C3 C4 C5 -177.5(2)
C3 C4 C5 C6 0.3(4)
C2 C1 C6 C5 0.9(3)
C2 C1 C6 C7 177.3(2)
C4 C5 C6 C1 -1.1(3)
C4 C5 C6 C7 -177.7(2)
C8 N1 C7 O1 4.9(3)
C8 N1 C7 C6 -174.1(2)
C1 C6 C7 O1 -149.4(2)
C5 C6 C7 O1 27.0(3)
C1 C6 C7 N1 29.6(3)
C5 C6 C7 N1 -153.9(2)
C9 N2 C8 N1 17.2(3)
C15 N2 C8 N1 -168.3(2)
C9 N2 C8 S1 -160.5(2)
C15 N2 C8 S1 14.0(3)
C7 N1 C8 N2 49.8(3)
C7 N1 C8 S1 -132.4(2)
C8 N2 C9 C10 -131.6(2)
C15 N2 C9 C10 53.6(3)
C8 N2 C9 C14 52.5(3)
C15 N2 C9 C14 -122.3(2)
C14 C9 C10 C11 -0.9(4)
N2 C9 C10 C11 -176.9(2)
C9 C10 C11 C12 -0.9(4)
C10 C11 C12 C13 1.8(5)
C11 C12 C13 C14 -0.8(5)
C10 C9 C14 C13 1.9(4)
N2 C9 C14 C13 177.8(2)
C12 C13 C14 C9 -1.0(4)
C8 N2 C15 C16 73.0(3)
C9 N2 C15 C16 -112.1(2)
C8 N2 C15 C20 -110.8(2)
C9 N2 C15 C20 64.2(3)
C20 C15 C16 C17 -1.2(4)
N2 C15 C16 C17 175.0(2)
C15 C16 C17 C18 0.4(4)
C16 C17 C18 C19 0.8(4)
C17 C18 C19 C20 -1.3(4)
C18 C19 C20 C15 0.6(3)
C16 C15 C20 C19 0.7(3)
N2 C15 C20 C19 -175.5(2)

loop_
_cod_related_entry_id
_cod_related_entry_database
_cod_related_entry_code
1 ChemSpider 21131777
